data_1550407
loop_
_publ_author_name
'Bakewell, Clare'
'White, Andrew J. P.'
'Crimmin, Mark Richard'

_publ_section_title
;
 Reversible Alkene Binding and Allylic C--H Activation with an
 Aluminium(I) Complex
;
_journal_name_full 'Chemical Science'
_journal_paper_doi 10.1039/C8SC04865G
_journal_year 2019
_chemical_formula_moiety 'C38 H50 Al N2'
_chemical_formula_sum 'C38 H50 Al N2'
_chemical_formula_weight 561.78
_chemical_name_systematic
;
 ?
;
_space_group_crystal_system orthorhombic
_space_group_IT_number 19
_space_group_name_Hall 'P 2ac 2ab'
_space_group_name_H-M_alt 'P 21 21 21'
_symmetry_space_group_name_Hall 'P 2ac 2ab'
_symmetry_space_group_name_H-M 'P 21 21 21'
_atom_sites_solution_hydrogens mixed
_atom_sites_solution_primary direct
_audit_creation_date 2018-06-07
_audit_creation_method
;
Olex2 1.2
(compiled May 18 2018 14:05:52 for OlexSys, GUI svn.r5506)
;
_audit_update_record
;
2018-09-27 deposited with the CCDC.
2019-01-07 downloaded from the CCDC.
;
_cell_angle_alpha 90
_cell_angle_beta 90
_cell_angle_gamma 90
_cell_formula_units_Z 4
_cell_length_a 11.2270(4)
_cell_length_b 14.6841(6)
_cell_length_c 21.0838(9)
_cell_measurement_reflns_used 1987
_cell_measurement_temperature 172.95(10)
_cell_measurement_theta_max 26.0480
_cell_measurement_theta_min 2.9850
_cell_volume 3475.8(2)
_computing_cell_refinement 'CrysAlisPro 1.171.38.46 (Rigaku OD, 2015)'
_computing_data_collection 'CrysAlisPro 1.171.38.46 (Rigaku OD, 2015)'
_computing_data_reduction 'CrysAlisPro 1.171.38.46 (Rigaku OD, 2015)'
_computing_molecular_graphics 'Olex2 (Dolomanov et al., 2009)'
_computing_publication_material 'Olex2 (Dolomanov et al., 2009)'
_computing_structure_refinement 'ShelXL (Sheldrick, 2015)'
_computing_structure_solution 'ShelXS (Sheldrick, 2008)'
_diffrn_ambient_environment N~2~
_diffrn_ambient_temperature 172.95(10)
_diffrn_detector 'CCD plate'
_diffrn_detector_area_resol_mean 16.0382
_diffrn_detector_type Eos
_diffrn_measured_fraction_theta_full 0.988
_diffrn_measured_fraction_theta_max 0.823
_diffrn_measurement_details
;
List of Runs (angles in degrees, time in seconds):

  # Type    Start    End  Width  t~exp~   \w     \q     \k     \f   Frames
#--------------------------------------------------------------------------
  1  \w    -11.00  25.00   1.00   15.35    --  -13.33 -99.00 -60.00   36
  2  \w    -23.00  50.00   1.00   15.35    --   14.43 -99.00-150.00   73
;
_diffrn_measurement_device 'four-circle diffractometer'
_diffrn_measurement_device_type 'Xcalibur, Eos'
_diffrn_measurement_method '\w scans'
_diffrn_orient_matrix_type 'CrysAlisPro convention (1999,Acta A55,543-557)'
_diffrn_orient_matrix_UB_11 -0.0333727000
_diffrn_orient_matrix_UB_12 0.0377938000
_diffrn_orient_matrix_UB_13 -0.0110601000
_diffrn_orient_matrix_UB_21 0.0423894000
_diffrn_orient_matrix_UB_22 0.0300574000
_diffrn_orient_matrix_UB_23 0.0135935000
_diffrn_orient_matrix_UB_31 0.0328737000
_diffrn_orient_matrix_UB_32 -0.0003784000
_diffrn_orient_matrix_UB_33 -0.0287293000
_diffrn_radiation_monochromator graphite
_diffrn_radiation_probe x-ray
_diffrn_radiation_type MoK\a
_diffrn_radiation_wavelength 0.71073
_diffrn_reflns_av_R_equivalents 0.0200
_diffrn_reflns_av_unetI/netI 0.0640
_diffrn_reflns_Laue_measured_fraction_full 0.988
_diffrn_reflns_Laue_measured_fraction_max 0.823
_diffrn_reflns_limit_h_max 14
_diffrn_reflns_limit_h_min -12
_diffrn_reflns_limit_k_max 11
_diffrn_reflns_limit_k_min -19
_diffrn_reflns_limit_l_max 25
_diffrn_reflns_limit_l_min -20
_diffrn_reflns_number 8192
_diffrn_reflns_point_group_measured_fraction_full 0.890
_diffrn_reflns_point_group_measured_fraction_max 0.718
_diffrn_reflns_theta_full 25.242
_diffrn_reflns_theta_max 28.225
_diffrn_reflns_theta_min 2.378
_diffrn_source 'fine-focus sealed X-ray tube'
_diffrn_source_type 'Enhance (Mo) X-ray Source'
_exptl_absorpt_coefficient_mu 0.085
_exptl_absorpt_correction_T_max 0.997
_exptl_absorpt_correction_T_min 0.991
_exptl_absorpt_correction_type analytical
_exptl_absorpt_process_details
;
CrysAlisPro 1.171.38.46 (Rigaku Oxford Diffraction, 2015)
Analytical numeric absorption correction using a multifaceted crystal
            model based on expressions derived by R.C. Clark & J.S. Reid.
(Clark, R. C. & Reid, J. S. (1995). Acta Cryst. A51, 887-897)
Empirical absorption correction using spherical harmonics,
 implemented in SCALE3 ABSPACK scaling algorithm.
;
_exptl_crystal_colour colourless
_exptl_crystal_colour_primary colourless
_exptl_crystal_density_diffrn 1.074
_exptl_crystal_description plate
_exptl_crystal_F_000 1220
_exptl_crystal_size_max 0.65
_exptl_crystal_size_mid 0.424
_exptl_crystal_size_min 0.214
_refine_diff_density_max 0.400
_refine_diff_density_min -0.190
_refine_diff_density_rms 0.046
_refine_ls_abs_structure_details
;
 Flack x determined using 1440 quotients [(I+)-(I-)]/[(I+)+(I-)]
 (Parsons, Flack and Wagner, Acta Cryst. B69 (2013) 249-259).
;
_refine_ls_abs_structure_Flack 0.11(11)
_refine_ls_extinction_method none
_refine_ls_goodness_of_fit_ref 0.867
_refine_ls_hydrogen_treatment mixed
_refine_ls_matrix_type full
_refine_ls_number_parameters 405
_refine_ls_number_reflns 6159
_refine_ls_number_restraints 60
_refine_ls_restrained_S_all 0.864
_refine_ls_R_factor_all 0.0731
_refine_ls_R_factor_gt 0.0502
_refine_ls_shift/su_max 0.001
_refine_ls_shift/su_mean 0.000
_refine_ls_structure_factor_coef Fsqd
_refine_ls_weighting_details 'w=1/[\s^2^(Fo^2^)+(0.1000P)^2^] where P=(Fo^2^+2Fc^2^)/3'
_refine_ls_weighting_scheme calc
_refine_ls_wR_factor_gt 0.1269
_refine_ls_wR_factor_ref 0.1458
_reflns_Friedel_coverage 0.570
_reflns_Friedel_fraction_full 0.765
_reflns_Friedel_fraction_max 0.586
_reflns_number_gt 4682
_reflns_number_total 6159
_reflns_threshold_expression 'I > 2\s(I)'
_cod_data_source_file c8sc04865g2.cif
_cod_data_source_block 4f
_cod_database_code 1550407
_shelx_shelxl_version_number 2016/6
_chemical_oxdiff_formula 'C38 H51 Al N2'
_chemical_oxdiff_usercomment CB576
_shelx_space_group_comment
;
The symmetry employed for this shelxl refinement is uniquely defined
by the following loop, which should always be used as a source of
symmetry information in preference to the above space-group names.
They are only intended as comments.
;
_shelx_estimated_absorpt_t_max 0.982
_shelx_estimated_absorpt_t_min 0.947
_reflns_odcompleteness_completeness 99.00
_reflns_odcompleteness_iscentric 1
_reflns_odcompleteness_theta 24.97
_olex2_refinement_description
;
1. Fixed Uiso
 At 1.2 times of:
  All C(H) groups, All C(H,H,H,H) groups
 At 1.5 times of:
  All C(H,H,H) groups
2. Uiso/Uaniso restraints and constraints
C36A \\sim C36 \\sim C37A \\sim C37 \\sim C38A \\sim C38 \\sim C33A \\sim C33
\\sim C34A \\sim C34 \\sim C35A \\sim C35: within 1A with sigma of 0.02 and
sigma for terminal atoms of 0.02
3. Others
 Sof(H30C)=Sof(H30D)=Sof(C31A)=Sof(H31A)=Sof(C32A)=Sof(H32A)=Sof(C33A)=
 Sof(C38A)=Sof(H38A)=Sof(C37A)=Sof(H37A)=Sof(C36A)=Sof(H36A)=Sof(C35A)=
 Sof(H35A)=Sof(C34A)=Sof(H34A)=1-FVAR(1)
 Sof(H30A)=Sof(H30B)=Sof(C33)=Sof(C36)=Sof(H36)=Sof(C34)=Sof(H34)=Sof(C32)=
 Sof(H32)=Sof(C38)=Sof(H38)=Sof(C35)=Sof(H35)=Sof(C31)=Sof(H31)=Sof(C37)=
 Sof(H37)=FVAR(1)
4.a Ternary CH refined with riding coordinates:
 C20(H20), C11(H11), C23(H23), C8(H8)
4.b Secondary CH2 refined with riding coordinates:
 C30(H30A,H30B), C30(H30C,H30D)
4.c Aromatic/amide H refined with riding coordinates:
 C17(H17), C15(H15), C16(H16), C4(H4), C5(H5), C3(H3), C36(H36), C34(H34),
 C32(H32), C38(H38), C35(H35), C31(H31), C37(H37), C31A(H31A), C32A(H32A),
 C38A(H38A), C37A(H37A), C36A(H36A), C35A(H35A), C34A(H34A)
4.d Fitted hexagon refined as free rotating group:
 C33A(C38A,C37A,C36A,C35A,C34A)
4.e Idealised Me refined as rotating group:
 C25(H25A,H25B,H25C), C29(H29A,H29B,H29C), C19(H19A,H19B,H19C), C21(H21A,H21B,
 H21C), C24(H24A,H24B,H24C), C9(H9A,H9B,H9C), C7(H7A,H7B,H7C), C22(H22A,H22B,
 H22C), C12(H12A,H12B,H12C), C10(H10A,H10B,H10C)
;
_olex2_submission_special_instructions 'No special instructions were received'
_oxdiff_exptl_absorpt_empirical_details
;
Empirical correction (ABSPACK) includes:
- Absorption correction using spherical harmonics
- Frame scaling
;
_oxdiff_exptl_absorpt_empirical_full_max 1.061
_oxdiff_exptl_absorpt_empirical_full_min 0.953

loop_
_space_group_symop_operation_xyz
'x, y, z'
'-x+1/2, -y, z+1/2'
'x+1/2, -y+1/2, -z'
'-x, y+1/2, -z+1/2'

loop_
_atom_site_label
_atom_site_type_symbol
_atom_site_fract_x
_atom_site_fract_y
_atom_site_fract_z
_atom_site_U_iso_or_equiv
_atom_site_adp_type
_atom_site_occupancy
_atom_site_site_symmetry_order
_atom_site_calc_flag
_atom_site_refinement_flags_posn
_atom_site_refinement_flags_adp
_atom_site_refinement_flags_occupancy
_atom_site_disorder_assembly
_atom_site_disorder_group
Al1 Al 0.82081(9) 0.35967(7) 0.75214(5) 0.0285(3) Uani 1 1 d . . . . .
N2 N 0.9358(2) 0.45048(18) 0.73410(12) 0.0253(6) Uani 1 1 d . . . . .
N1 N 0.7680(2) 0.41147(19) 0.83001(12) 0.0273(6) Uani 1 1 d . . . . .
C28 C 0.8419(3) 0.4594(2) 0.86633(16) 0.0297(8) Uani 1 1 d . . . . .
C13 C 0.9774(3) 0.4625(2) 0.66903(15) 0.0257(7) Uani 1 1 d . . . . .
C27 C 0.9516(3) 0.4924(2) 0.84435(17) 0.0299(8) Uani 1 1 d . . . . .
C26 C 0.9910(3) 0.4953(2) 0.78093(16) 0.0273(8) Uani 1 1 d . . . . .
C6 C 0.6305(3) 0.3051(3) 0.88390(16) 0.0349(9) Uani 1 1 d . . . . .
C1 C 0.6491(3) 0.3884(2) 0.85250(16) 0.0302(8) Uani 1 1 d . . . . .
C17 C 1.0981(4) 0.4152(3) 0.58133(18) 0.0415(10) Uani 1 1 d . . . . .
H17 H 1.157099 0.377976 0.564387 0.050 Uiso 1 1 calc R . . . .
C18 C 1.0657(3) 0.4048(2) 0.64486(17) 0.0330(8) Uani 1 1 d . . . . .
C14 C 0.9218(3) 0.5287(3) 0.63085(17) 0.0348(8) Uani 1 1 d . . . . .
C25 C 1.0992(3) 0.5525(3) 0.76756(17) 0.0371(9) Uani 1 1 d . . . . .
H25A H 1.160115 0.515138 0.748984 0.056 Uiso 1 1 calc GR . . . .
H25B H 1.128072 0.578269 0.806467 0.056 Uiso 1 1 calc GR . . . .
H25C H 1.078463 0.600477 0.738706 0.056 Uiso 1 1 calc GR . . . .
C20 C 1.1291(3) 0.3339(3) 0.68505(19) 0.0390(9) Uani 1 1 d . . . . .
H20 H 1.095149 0.336308 0.727832 0.047 Uiso 1 1 calc R . . . .
C15 C 0.9581(4) 0.5357(3) 0.56759(18) 0.0428(10) Uani 1 1 d . . . . .
H15 H 0.923233 0.579349 0.541538 0.051 Uiso 1 1 calc R . . . .
C16 C 1.0444(4) 0.4793(3) 0.54330(18) 0.0443(10) Uani 1 1 d . . . . .
H16 H 1.066727 0.484537 0.500970 0.053 Uiso 1 1 calc R . . . .
C29 C 0.8094(4) 0.4806(3) 0.93425(17) 0.0424(10) Uani 1 1 d . . . . .
H29A H 0.724515 0.486664 0.937814 0.064 Uiso 1 1 calc GR . . . .
H29B H 0.846769 0.536594 0.946834 0.064 Uiso 1 1 calc GR . . . .
H29C H 0.836221 0.432176 0.961271 0.064 Uiso 1 1 calc GR . . . .
C2 C 0.5561(3) 0.4489(3) 0.83920(18) 0.0383(9) Uani 1 1 d . . . . .
C11 C 0.5759(4) 0.5405(3) 0.8074(2) 0.0521(12) Uani 1 1 d . . . . .
H11 H 0.656637 0.540177 0.789633 0.062 Uiso 1 1 calc R . . . .
C4 C 0.4214(4) 0.3420(3) 0.8890(2) 0.0521(12) Uani 1 1 d . . . . .
H4 H 0.344575 0.325948 0.901203 0.062 Uiso 1 1 calc R . . . .
C5 C 0.5146(4) 0.2857(3) 0.9019(2) 0.0465(11) Uani 1 1 d . . . . .
H5 H 0.499829 0.231833 0.923707 0.056 Uiso 1 1 calc R . . . .
C23 C 0.8263(4) 0.5930(3) 0.65616(18) 0.0484(10) Uani 1 1 d . . . . .
H23 H 0.806829 0.574332 0.699572 0.058 Uiso 1 1 calc R . . . .
C30 C 0.6926(3) 0.3457(3) 0.68788(18) 0.0419(9) Uani 1 1 d . . . . .
H30A H 0.631959 0.304294 0.703448 0.050 Uiso 0.663(14) 1 calc R . P A 1
H30B H 0.655669 0.404137 0.679481 0.050 Uiso 0.663(14) 1 calc R . P A 1
H30C H 0.616897 0.333271 0.708263 0.050 Uiso 0.337(14) 1 calc R . P A 2
H30D H 0.684999 0.400572 0.662630 0.050 Uiso 0.337(14) 1 calc R . P A 2
C8 C 0.7304(4) 0.2394(3) 0.89841(17) 0.0407(10) Uani 1 1 d . . . . .
H8 H 0.804870 0.266705 0.883425 0.049 Uiso 1 1 calc R . . . .
C33 C 0.8224(8) 0.1808(8) 0.5602(4) 0.046(3) Uani 0.663(14) 1 d . U P A 1
C3 C 0.4416(4) 0.4231(3) 0.8578(2) 0.0497(11) Uani 1 1 d . . . . .
H3 H 0.377710 0.461436 0.849004 0.060 Uiso 1 1 calc R . . . .
C19 C 1.1097(4) 0.2381(3) 0.6593(2) 0.0548(12) Uani 1 1 d . . . . .
H19A H 1.025789 0.226580 0.655451 0.082 Uiso 1 1 calc GR . . . .
H19B H 1.144254 0.194551 0.687880 0.082 Uiso 1 1 calc GR . . . .
H19C H 1.146637 0.232702 0.618446 0.082 Uiso 1 1 calc GR . . . .
C21 C 1.2628(4) 0.3545(3) 0.6904(2) 0.0535(11) Uani 1 1 d . . . . .
H21A H 1.299482 0.347677 0.649559 0.080 Uiso 1 1 calc GR . . . .
H21B H 1.298729 0.312848 0.719844 0.080 Uiso 1 1 calc GR . . . .
H21C H 1.273676 0.415741 0.705170 0.080 Uiso 1 1 calc GR . . . .
C24 C 0.7127(4) 0.5882(3) 0.6167(2) 0.0581(12) Uani 1 1 d . . . . .
H24A H 0.728276 0.610879 0.574806 0.087 Uiso 1 1 calc GR . . . .
H24B H 0.651935 0.624598 0.636327 0.087 Uiso 1 1 calc GR . . . .
H24C H 0.686215 0.526146 0.614105 0.087 Uiso 1 1 calc GR . . . .
C9 C 0.7138(4) 0.1490(3) 0.8640(2) 0.0554(11) Uani 1 1 d . . . . .
H9A H 0.640274 0.121485 0.877202 0.083 Uiso 1 1 calc GR . . . .
H9B H 0.778840 0.109108 0.874045 0.083 Uiso 1 1 calc GR . . . .
H9C H 0.711757 0.159447 0.819059 0.083 Uiso 1 1 calc GR . . . .
C36 C 0.9473(9) 0.0948(9) 0.4616(4) 0.052(2) Uani 0.663(14) 1 d . U P A 1
H36 H 0.989878 0.065105 0.429902 0.063 Uiso 0.663(14) 1 calc R . P A 1
C34 C 0.8131(9) 0.0907(7) 0.5483(4) 0.045(2) Uani 0.663(14) 1 d . U P A 1
H34 H 0.763313 0.055789 0.573817 0.054 Uiso 0.663(14) 1 calc R . P A 1
C7 C 0.7432(5) 0.2211(3) 0.9698(2) 0.0682(15) Uani 1 1 d . . . . .
H7A H 0.763626 0.276748 0.991151 0.102 Uiso 1 1 calc GR . . . .
H7B H 0.804806 0.176881 0.976661 0.102 Uiso 1 1 calc GR . . . .
H7C H 0.669227 0.198396 0.986251 0.102 Uiso 1 1 calc GR . . . .
C32 C 0.7564(6) 0.2225(5) 0.6132(3) 0.041(2) Uani 0.663(14) 1 d . . P A 1
H32 H 0.715829 0.182048 0.639335 0.049 Uiso 0.663(14) 1 calc R . P A 1
C38 C 0.8956(10) 0.2319(6) 0.5194(6) 0.062(3) Uani 0.663(14) 1 d . U P A 1
H38 H 0.902435 0.294526 0.525054 0.075 Uiso 0.663(14) 1 calc R . P A 1
C35 C 0.8747(9) 0.0480(6) 0.4996(5) 0.052(2) Uani 0.663(14) 1 d . U P A 1
H35 H 0.865306 -0.014294 0.493435 0.063 Uiso 0.663(14) 1 calc R . P A 1
C31 C 0.7468(6) 0.3088(6) 0.6286(3) 0.040(2) Uani 0.663(14) 1 d . . P A 1
H31 H 0.776716 0.351046 0.599876 0.047 Uiso 0.663(14) 1 calc R . P A 1
C22 C 0.8717(5) 0.6903(3) 0.6583(3) 0.0755(17) Uani 1 1 d . . . . .
H22A H 0.941394 0.693241 0.684525 0.113 Uiso 1 1 calc GR . . . .
H22B H 0.811023 0.729192 0.675455 0.113 Uiso 1 1 calc GR . . . .
H22C H 0.891282 0.709942 0.616106 0.113 Uiso 1 1 calc GR . . . .
C37 C 0.9587(8) 0.1890(10) 0.4698(4) 0.065(2) Uani 0.663(14) 1 d . U P A 1
H37 H 1.007286 0.222840 0.442952 0.078 Uiso 0.663(14) 1 calc R . P A 1
C12 C 0.4897(5) 0.5572(4) 0.7527(3) 0.0736(15) Uani 1 1 d . . . . .
H12A H 0.489660 0.505357 0.724966 0.110 Uiso 1 1 calc GR . . . .
H12B H 0.514164 0.610255 0.729541 0.110 Uiso 1 1 calc GR . . . .
H12C H 0.410945 0.566452 0.769252 0.110 Uiso 1 1 calc GR . . . .
C10 C 0.5702(5) 0.6174(3) 0.8564(3) 0.0761(16) Uani 1 1 d . . . . .
H10A H 0.495690 0.614470 0.878631 0.114 Uiso 1 1 calc GR . . . .
H10B H 0.576861 0.675044 0.835265 0.114 Uiso 1 1 calc GR . . . .
H10C H 0.634541 0.610744 0.886056 0.114 Uiso 1 1 calc GR . . . .
C31A C 0.7304(13) 0.2656(12) 0.6466(9) 0.044(4) Uiso 0.337(14) 1 d . . P A 2
H31A H 0.714754 0.206818 0.660687 0.053 Uiso 0.337(14) 1 calc R . P A 2
C32A C 0.7848(12) 0.2767(11) 0.5911(7) 0.045(4) Uiso 0.337(14) 1 d . . P A 2
H32A H 0.797630 0.336187 0.577433 0.053 Uiso 0.337(14) 1 calc R . P A 2
C33A C 0.828(2) 0.2007(11) 0.5481(8) 0.039(6) Uiso 0.337(14) 1 d . U P A 2
C38A C 0.9153(19) 0.2202(9) 0.5035(10) 0.061(6) Uiso 0.337(14) 1 d G U P A 2
H38A H 0.941569 0.279834 0.498189 0.073 Uiso 0.337(14) 1 calc R . P A 2
C37A C 0.9637(13) 0.1508(15) 0.4669(7) 0.059(6) Uiso 0.337(14) 1 d G U P A 2
H37A H 1.022243 0.163861 0.437043 0.070 Uiso 0.337(14) 1 calc R . P A 2
C36A C 0.9245(13) 0.0617(12) 0.4748(7) 0.060(6) Uiso 0.337(14) 1 d G U P A 2
H36A H 0.956805 0.015213 0.450306 0.072 Uiso 0.337(14) 1 calc R . P A 2
C35A C 0.8369(13) 0.0421(9) 0.5194(9) 0.050(5) Uiso 0.337(14) 1 d G U P A 2
H35A H 0.810693 -0.017463 0.524715 0.060 Uiso 0.337(14) 1 calc R . P A 2
C34A C 0.7886(13) 0.1116(14) 0.5560(7) 0.052(6) Uiso 0.337(14) 1 d G U P A 2
H34A H 0.730018 0.098508 0.585862 0.062 Uiso 0.337(14) 1 calc R . P A 2
H H 0.878(2) 0.2626(18) 0.7632(12) 0.006(7) Uiso 1 1 d . . . . .

loop_
_atom_site_aniso_label
_atom_site_aniso_U_11
_atom_site_aniso_U_22
_atom_site_aniso_U_33
_atom_site_aniso_U_23
_atom_site_aniso_U_13
_atom_site_aniso_U_12
Al1 0.0303(5) 0.0308(5) 0.0245(5) -0.0028(5) 0.0022(4) -0.0053(5)
N2 0.0258(14) 0.0275(14) 0.0226(15) 0.0021(12) 0.0003(11) -0.0004(13)
N1 0.0286(14) 0.0314(15) 0.0219(15) 0.0009(12) 0.0009(12) -0.0029(13)
C28 0.0381(19) 0.0297(17) 0.0214(17) 0.0000(15) -0.0021(15) -0.0001(17)
C13 0.0271(16) 0.0296(17) 0.0206(17) -0.0003(14) 0.0011(14) -0.0100(16)
C27 0.0292(17) 0.0340(18) 0.0266(18) -0.0010(15) -0.0013(15) -0.0043(16)
C26 0.0260(16) 0.0280(17) 0.0278(18) -0.0001(14) -0.0017(14) 0.0015(15)
C6 0.044(2) 0.038(2) 0.0235(18) -0.0058(16) 0.0028(16) -0.0107(18)
C1 0.0322(18) 0.0333(18) 0.0250(17) -0.0048(15) 0.0047(15) -0.0055(16)
C17 0.047(2) 0.043(2) 0.035(2) -0.0039(18) 0.0148(18) -0.006(2)
C18 0.0339(19) 0.0333(18) 0.032(2) 0.0015(16) 0.0074(16) -0.0047(17)
C14 0.040(2) 0.038(2) 0.0258(18) -0.0008(16) 0.0008(16) -0.0020(18)
C25 0.0381(19) 0.041(2) 0.033(2) -0.0012(17) 0.0035(16) -0.0071(18)
C20 0.040(2) 0.038(2) 0.039(2) 0.0057(17) 0.0149(18) 0.0092(18)
C15 0.051(2) 0.050(2) 0.028(2) 0.0085(19) -0.0026(18) -0.003(2)
C16 0.056(2) 0.053(2) 0.0240(19) 0.0005(19) 0.0113(19) -0.011(2)
C29 0.047(2) 0.055(2) 0.0253(19) -0.0091(18) 0.0049(17) -0.011(2)
C2 0.0346(19) 0.045(2) 0.036(2) -0.0036(18) 0.0079(17) -0.0021(19)
C11 0.033(2) 0.053(3) 0.070(3) 0.017(2) 0.013(2) 0.007(2)
C4 0.043(2) 0.067(3) 0.047(3) -0.006(2) 0.014(2) -0.024(2)
C5 0.054(3) 0.048(2) 0.038(2) 0.0006(19) 0.010(2) -0.017(2)
C23 0.062(3) 0.053(2) 0.030(2) 0.0095(19) -0.001(2) 0.021(2)
C30 0.0367(19) 0.054(2) 0.035(2) -0.0069(19) -0.0013(17) -0.006(2)
C8 0.058(3) 0.0330(19) 0.031(2) 0.0032(17) 0.0026(19) -0.005(2)
C33 0.038(4) 0.071(6) 0.028(4) 0.003(4) -0.014(3) -0.005(5)
C3 0.034(2) 0.063(3) 0.052(3) -0.002(2) 0.008(2) -0.002(2)
C19 0.058(3) 0.041(2) 0.065(3) 0.007(2) 0.004(2) 0.005(2)
C21 0.047(2) 0.052(3) 0.061(3) 0.000(2) 0.000(2) 0.002(2)
C24 0.053(3) 0.062(3) 0.059(3) 0.019(2) -0.001(2) 0.013(2)
C9 0.078(3) 0.042(2) 0.046(2) -0.004(2) 0.005(2) -0.006(2)
C36 0.055(4) 0.068(6) 0.034(4) -0.008(4) -0.008(3) 0.026(5)
C34 0.037(4) 0.056(5) 0.040(4) -0.007(4) -0.015(3) 0.007(4)
C7 0.113(4) 0.054(3) 0.037(2) 0.001(2) -0.013(3) 0.005(3)
C32 0.040(3) 0.044(4) 0.039(4) 0.001(3) -0.007(3) -0.015(3)
C38 0.068(6) 0.057(5) 0.062(6) -0.013(4) -0.001(5) -0.013(4)
C35 0.048(4) 0.062(5) 0.047(5) -0.001(4) -0.008(4) 0.001(4)
C31 0.036(3) 0.054(4) 0.028(3) -0.003(3) -0.005(3) -0.001(3)
C22 0.091(4) 0.062(3) 0.074(4) -0.024(3) -0.031(3) 0.027(3)
C37 0.062(5) 0.072(6) 0.061(5) 0.006(5) 0.017(4) 0.005(5)
C12 0.072(3) 0.078(3) 0.070(3) 0.025(3) 0.010(3) 0.020(3)
C10 0.067(3) 0.043(3) 0.118(5) 0.007(3) -0.008(3) -0.008(3)

loop_
_atom_type_symbol
_atom_type_description
_atom_type_scat_dispersion_real
_atom_type_scat_dispersion_imag
_atom_type_scat_source
C C 0.0033 0.0016 'International Tables Vol C Tables 4.2.6.8 and 6.1.1.4'
H H 0.0000 0.0000 'International Tables Vol C Tables 4.2.6.8 and 6.1.1.4'
Al Al 0.0645 0.0514 'International Tables Vol C Tables 4.2.6.8 and 6.1.1.4'
N N 0.0061 0.0033 'International Tables Vol C Tables 4.2.6.8 and 6.1.1.4'

loop_
_exptl_crystal_face_index_h
_exptl_crystal_face_index_k
_exptl_crystal_face_index_l
_exptl_crystal_face_perp_dist
-8 -16 -10 0.1295
11 8 -17 0.1608
4 13 21 0.1877
-11 -4 21 0.2799
11 6 -19 0.1589
-10 -15 -9 0.1461
10 15 9 0.1529
7 -14 18 0.2380
13 -11 -8 0.0813
-11 14 -7 0.1938
-10 3 22 0.2978
-15 -1 -10 0.1964
6 2 -27 0.2320
-4 20 -3 0.1592
-8 17 10 0.2287
-2 -20 -1 0.1494
0 20 6 0.0981
6 -17 -11 0.0368
2 -20 4 0.1476

loop_
_geom_angle_atom_site_label_1
_geom_angle_atom_site_label_2
_geom_angle_atom_site_label_3
_geom_angle
N2 Al1 N1 95.99(12)
N2 Al1 C30 115.43(15)
N1 Al1 C30 113.80(15)
C13 N2 Al1 119.4(2)
C26 N2 Al1 120.9(2)
C26 N2 C13 119.1(3)
C28 N1 Al1 120.8(2)
C28 N1 C1 120.5(3)
C1 N1 Al1 118.3(2)
N1 C28 C27 122.7(3)
N1 C28 C29 120.3(3)
C27 C28 C29 117.0(3)
C18 C13 N2 119.7(3)
C18 C13 C14 121.6(3)
C14 C13 N2 118.6(3)
C28 C27 C26 126.8(3)
N2 C26 C27 122.7(3)
N2 C26 C25 120.7(3)
C27 C26 C25 116.6(3)
C1 C6 C8 122.7(3)
C5 C6 C1 116.6(4)
C5 C6 C8 120.7(4)
C6 C1 N1 119.5(3)
C2 C1 N1 118.1(3)
C2 C1 C6 122.4(3)
C16 C17 C18 121.3(4)
C13 C18 C20 122.9(3)
C17 C18 C13 117.9(3)
C17 C18 C20 119.2(3)
C13 C14 C23 122.6(3)
C15 C14 C13 117.8(3)
C15 C14 C23 119.5(3)
C18 C20 C19 111.5(3)
C18 C20 C21 111.4(3)
C19 C20 C21 110.4(3)
C16 C15 C14 121.1(4)
C15 C16 C17 120.3(4)
C1 C2 C11 122.7(3)
C3 C2 C1 117.4(4)
C3 C2 C11 119.9(4)
C2 C11 C12 112.5(4)
C2 C11 C10 110.4(4)
C12 C11 C10 111.4(4)
C5 C4 C3 119.5(4)
C4 C5 C6 122.9(4)
C24 C23 C14 111.6(4)
C22 C23 C14 110.9(4)
C22 C23 C24 109.9(4)
C31 C30 Al1 108.3(3)
C31A C30 Al1 105.6(6)
C6 C8 C9 111.7(3)
C6 C8 C7 112.3(3)
C9 C8 C7 109.0(3)
C34 C33 C32 120.7(10)
C34 C33 C38 117.0(8)
C38 C33 C32 122.4(10)
C4 C3 C2 121.3(4)
C35 C36 C37 119.4(7)
C33 C34 C35 122.8(8)
C31 C32 C33 129.1(8)
C33 C38 C37 120.5(8)
C36 C35 C34 121.1(7)
C32 C31 C30 126.3(8)
C36 C37 C38 119.2(8)
C32A C31A C30 122.4(16)
C31A C32A C33A 125.5(16)
C38A C33A C32A 118.4(16)
C38A C33A C34A 120.0
C34A C33A C32A 121.3(16)
C37A C38A C33A 120.0
C38A C37A C36A 120.0
C37A C36A C35A 120.0
C34A C35A C36A 120.0
C35A C34A C33A 120.0

loop_
_geom_bond_atom_site_label_1
_geom_bond_atom_site_label_2
_geom_bond_distance
Al1 N2 1.894(3)
Al1 N1 1.904(3)
Al1 C30 1.987(4)
N2 C13 1.460(4)
N2 C26 1.338(4)
N1 C28 1.331(4)
N1 C1 1.456(4)
C28 C27 1.403(5)
C28 C29 1.511(5)
C13 C18 1.400(5)
C13 C14 1.408(5)
C27 C26 1.409(5)
C26 C25 1.504(5)
C6 C1 1.407(5)
C6 C5 1.385(5)
C6 C8 1.510(6)
C1 C2 1.399(5)
C17 C18 1.396(5)
C17 C16 1.376(6)
C18 C20 1.520(5)
C14 C15 1.399(5)
C14 C23 1.525(6)
C20 C19 1.523(6)
C20 C21 1.535(6)
C15 C16 1.374(6)
C2 C11 1.520(6)
C2 C3 1.396(5)
C11 C12 1.525(7)
C11 C10 1.532(7)
C4 C5 1.362(6)
C4 C3 1.380(6)
C23 C24 1.525(6)
C23 C22 1.518(7)
C30 C31 1.491(7)
C30 C31A 1.523(17)
C8 C9 1.524(6)
C8 C7 1.536(5)
C33 C34 1.350(13)
C33 C32 1.474(11)
C33 C38 1.408(13)
C36 C35 1.334(14)
C36 C37 1.400(13)
C34 C35 1.387(13)
C32 C31 1.313(12)
C38 C37 1.411(14)
C31A C32A 1.33(3)
C32A C33A 1.517(19)
C33A C38A 1.3900
C33A C34A 1.3900
C38A C37A 1.3900
C37A C36A 1.3900
C36A C35A 1.3900
C35A C34A 1.3900

loop_
_exptl_oxdiff_crystal_face_indexfrac_h
_exptl_oxdiff_crystal_face_indexfrac_k
_exptl_oxdiff_crystal_face_indexfrac_l
_exptl_oxdiff_crystal_face_x
_exptl_oxdiff_crystal_face_y
_exptl_oxdiff_crystal_face_z
-7.9851 -15.9851 -9.9846 -0.2272 -0.9547 0.0304
10.9836 7.9951 -17.0034 0.1237 0.4748 0.8465
3.9909 12.9865 20.9839 0.1255 0.8448 -0.4766
-10.9847 -3.9990 21.0002 -0.0168 -0.3004 -0.9629
10.9841 5.9970 -19.0018 0.0702 0.3876 0.9047
-9.9826 -14.9862 -8.9841 -0.1339 -0.9957 -0.0644
9.9826 14.9862 8.9841 0.1339 0.9957 0.0644
6.9929 -13.9895 17.9941 -0.9611 0.1205 -0.2818
12.9848 -10.9892 -8.0006 -0.7602 0.1114 0.6609
-10.9878 13.9882 -6.9960 0.9727 -0.1404 -0.1655
-9.9876 2.9948 21.9964 0.2032 -0.0343 -0.9614
-14.9788 -0.9985 -9.9862 0.5726 -0.8007 -0.2051
5.9922 2.0013 -26.9939 0.1742 -0.0528 0.9717
-3.9989 19.9827 -3.0044 0.9219 0.3903 -0.0527
-7.9931 16.9839 9.9942 0.7981 0.3075 -0.5563
-1.9927 -19.9824 -0.9903 -0.6778 -0.6986 -0.0295
-0.0047 19.9819 5.9896 0.6891 0.6818 -0.1798
5.9959 -16.9838 -10.9925 -0.7204 -0.4058 0.5193
2.0016 -19.9829 4.0052 -0.8663 -0.4613 -0.0417
